data_7056674
loop_
_publ_author_name
'Kurva, Srinivas'
'Sriramoju, Vinodkumar'
'Madabhushi, Sridhar'
'Nanubolu, Jagadeesh Babu'

_publ_section_title
;
 Synthesis of polysubstituted 3,4-dihydro-2H-thiopyrans by regioselective
 annulation of 3,3-disubstituted allylic alcohols with a \b-oxodithioester
;
_journal_name_full 'New J. Chem.'
_journal_paper_doi 10.1039/C7NJ03025H
_journal_year 2017
_chemical_formula_moiety 'C15 H17 Cl O S2'
_chemical_formula_sum 'C15 H17 Cl O S2'
_chemical_formula_weight 312.86
_space_group_crystal_system triclinic
_space_group_IT_number 2
_space_group_name_Hall '-P 1'
_space_group_name_H-M_alt 'P -1'
_symmetry_space_group_name_Hall '-P 1'
_symmetry_space_group_name_H-M 'P -1'
_atom_sites_solution_hydrogens geom
_audit_creation_method SHELXL-2014/7
_audit_update_record
;
2017-07-10 deposited with the CCDC.
2017-10-09 downloaded from the CCDC.
;
_cell_angle_alpha 85.6620(10)
_cell_angle_beta 83.5850(10)
_cell_angle_gamma 86.6520(10)
_cell_formula_units_Z 2
_cell_length_a 5.8350(4)
_cell_length_b 8.6412(6)
_cell_length_c 15.4578(10)
_cell_measurement_reflns_used 5082
_cell_measurement_temperature 293(2)
_cell_measurement_theta_max 28.12
_cell_measurement_theta_min 2.37
_cell_volume 771.32(9)
_computing_cell_refinement 'Bruker SMART'
_computing_data_collection 'Bruker SMART'
_computing_data_reduction 'Bruker SAINT'
_computing_molecular_graphics 'Bruker SHELXTL'
_computing_publication_material 'Bruker SHELXTL'
_computing_structure_refinement 'SHELXL-2014/7 (Sheldrick, 2014)'
_computing_structure_solution 'SHELXS-97 (Sheldrick, 1990)'
_diffrn_ambient_temperature 293(2)
_diffrn_measured_fraction_theta_full 0.997
_diffrn_measured_fraction_theta_max 0.997
_diffrn_measurement_device_type 'CCD area detector'
_diffrn_measurement_method 'phi and omega scans'
_diffrn_radiation_type MoK\a
_diffrn_radiation_wavelength 0.71073
_diffrn_reflns_av_R_equivalents 0.0145
_diffrn_reflns_av_unetI/netI 0.0146
_diffrn_reflns_Laue_measured_fraction_full 0.997
_diffrn_reflns_Laue_measured_fraction_max 0.997
_diffrn_reflns_limit_h_max 6
_diffrn_reflns_limit_h_min -6
_diffrn_reflns_limit_k_max 10
_diffrn_reflns_limit_k_min -10
_diffrn_reflns_limit_l_max 18
_diffrn_reflns_limit_l_min -18
_diffrn_reflns_number 7421
_diffrn_reflns_point_group_measured_fraction_full 0.997
_diffrn_reflns_point_group_measured_fraction_max 0.997
_diffrn_reflns_theta_full 25.000
_diffrn_reflns_theta_max 25.000
_diffrn_reflns_theta_min 2.367
_diffrn_source 'fine-focus sealed tube'
_exptl_absorpt_coefficient_mu 0.508
_exptl_absorpt_correction_T_max 0.950
_exptl_absorpt_correction_T_min 0.874
_exptl_absorpt_correction_type multi-scan
_exptl_absorpt_process_details 'Bruker AXS SADABS program'
_exptl_crystal_density_diffrn 1.347
_exptl_crystal_description Needle
_exptl_crystal_F_000 328
_exptl_crystal_size_max 0.400
_exptl_crystal_size_mid 0.220
_exptl_crystal_size_min 0.100
_refine_diff_density_max 0.329
_refine_diff_density_min -0.229
_refine_diff_density_rms 0.041
_refine_ls_extinction_method none
_refine_ls_goodness_of_fit_ref 1.070
_refine_ls_hydrogen_treatment constr
_refine_ls_matrix_type full
_refine_ls_number_parameters 175
_refine_ls_number_reflns 2701
_refine_ls_number_restraints 0
_refine_ls_restrained_S_all 1.070
_refine_ls_R_factor_all 0.0404
_refine_ls_R_factor_gt 0.0376
_refine_ls_shift/su_max 0.000
_refine_ls_shift/su_mean 0.000
_refine_ls_structure_factor_coef Fsqd
_refine_ls_weighting_details 'w=1/[\s^2^(Fo^2^)+(0.0550P)^2^+0.2500P] where P=(Fo^2^+2Fc^2^)/3'
_refine_ls_weighting_scheme calc
_refine_ls_wR_factor_gt 0.1039
_refine_ls_wR_factor_ref 0.1066
_reflns_Friedel_coverage 0.000
_reflns_number_gt 2461
_reflns_number_total 2701
_reflns_threshold_expression 'I > 2\s(I)'
_cod_data_source_file c7nj03025h2.cif
_cod_data_source_block BD31M
_cod_database_code 7056674
_shelx_shelxl_version_number 2014/7
_shelx_space_group_comment
;
The symmetry employed for this shelxl refinement is uniquely defined
by the following loop, which should always be used as a source of
symmetry information in preference to the above space-group names.
They are only intended as comments.
;
_shelx_estimated_absorpt_t_min 0.823
_shelx_estimated_absorpt_t_max 0.951
_exptl_absorpt_special_details 'Sheldrick,G.M.,(2003),University of gottingen,Germany'

loop_
_space_group_symop_operation_xyz
'x, y, z'
'-x, -y, -z'

loop_
_atom_site_label
_atom_site_type_symbol
_atom_site_fract_x
_atom_site_fract_y
_atom_site_fract_z
_atom_site_U_iso_or_equiv
_atom_site_adp_type
_atom_site_occupancy
_atom_site_site_symmetry_order
_atom_site_calc_flag
_atom_site_refinement_flags_posn
_atom_site_refinement_flags_adp
C1 C -0.2598(5) 0.0628(4) 0.41296(19) 0.0889(8) Uani 1 1 d . .
H1A H -0.2265 0.1099 0.4642 0.133 Uiso 1 1 calc R U
H1B H -0.3408 -0.0301 0.4299 0.133 Uiso 1 1 calc R U
H1C H -0.3538 0.1342 0.3797 0.133 Uiso 1 1 calc R U
C2 C 0.1184(3) 0.1981(2) 0.31318(13) 0.0541(5) Uani 1 1 d . .
C3 C 0.1887(4) 0.2294(2) 0.22923(13) 0.0529(5) Uani 1 1 d . .
C4 C 0.3286(5) 0.3654(3) 0.19327(14) 0.0701(6) Uani 1 1 d . .
H4A H 0.2316 0.4388 0.1612 0.084 Uiso 1 1 calc R U
H4B H 0.4548 0.3288 0.1524 0.084 Uiso 1 1 calc R U
C5 C 0.4277(4) 0.4498(3) 0.26259(14) 0.0627(5) Uani 1 1 d . .
H5A H 0.5492 0.3837 0.2862 0.075 Uiso 1 1 calc R U
H5B H 0.4967 0.5433 0.2353 0.075 Uiso 1 1 calc R U
C6 C 0.2490(4) 0.4943(2) 0.33728(13) 0.0543(5) Uani 1 1 d . .
C7 C 0.0446(5) 0.5879(3) 0.3045(2) 0.0875(8) Uani 1 1 d . .
H7A H 0.0976 0.6788 0.2703 0.131 Uiso 1 1 calc R U
H7B H -0.0603 0.6185 0.3533 0.131 Uiso 1 1 calc R U
H7C H -0.0332 0.5257 0.2692 0.131 Uiso 1 1 calc R U
C8 C 0.3589(5) 0.5860(3) 0.40084(17) 0.0834(7) Uani 1 1 d . .
H8A H 0.4920 0.5278 0.4196 0.125 Uiso 1 1 calc R U
H8B H 0.2492 0.6041 0.4506 0.125 Uiso 1 1 calc R U
H8C H 0.4048 0.6837 0.3724 0.125 Uiso 1 1 calc R U
C9 C 0.1318(4) 0.1277(2) 0.16063(14) 0.0553(5) Uani 1 1 d . .
C10 C 0.2951(3) -0.0046(2) 0.13695(12) 0.0477(4) Uani 1 1 d . .
C11 C 0.2491(4) -0.0992(2) 0.07248(13) 0.0544(5) Uani 1 1 d . .
H11 H 0.1154 -0.0792 0.0450 0.065 Uiso 1 1 calc R U
C12 C 0.3977(4) -0.2212(2) 0.04887(13) 0.0573(5) Uani 1 1 d . .
H12 H 0.3652 -0.2843 0.0061 0.069 Uiso 1 1 calc R U
C13 C 0.5962(3) -0.2491(2) 0.08947(12) 0.0525(5) Uani 1 1 d . .
C14 C 0.6473(4) -0.1579(2) 0.15322(13) 0.0557(5) Uani 1 1 d . .
H14 H 0.7820 -0.1780 0.1800 0.067 Uiso 1 1 calc R U
C15 C 0.4960(3) -0.0364(2) 0.17675(12) 0.0527(5) Uani 1 1 d . .
H15 H 0.5288 0.0255 0.2200 0.063 Uiso 1 1 calc R U
Cl1 Cl 0.78497(10) -0.40423(7) 0.06051(4) 0.0762(2) Uani 1 1 d . .
O1 O -0.0378(3) 0.1603(2) 0.12214(13) 0.0801(5) Uani 1 1 d . .
S1 S 0.00467(12) 0.01513(6) 0.34789(4) 0.0742(2) Uani 1 1 d . .
S2 S 0.15319(11) 0.31534(6) 0.39823(3) 0.06426(19) Uani 1 1 d . .

loop_
_atom_site_aniso_label
_atom_site_aniso_U_11
_atom_site_aniso_U_22
_atom_site_aniso_U_33
_atom_site_aniso_U_23
_atom_site_aniso_U_13
_atom_site_aniso_U_12
C1 0.0765(17) 0.0921(19) 0.0917(19) 0.0042(15) 0.0185(14) -0.0167(14)
C2 0.0583(11) 0.0394(9) 0.0603(12) -0.0016(8) 0.0083(9) 0.0039(8)
C3 0.0599(11) 0.0412(10) 0.0559(11) -0.0045(8) 0.0017(9) -0.0028(8)
C4 0.0975(17) 0.0621(13) 0.0505(11) -0.0028(10) 0.0023(11) -0.0251(12)
C5 0.0717(14) 0.0583(12) 0.0574(12) -0.0015(9) 0.0012(10) -0.0161(10)
C6 0.0594(11) 0.0463(10) 0.0578(11) -0.0064(8) -0.0066(9) -0.0028(8)
C7 0.0819(17) 0.0562(14) 0.127(2) -0.0059(14) -0.0275(16) 0.0073(12)
C8 0.0969(19) 0.0857(18) 0.0719(15) -0.0225(13) -0.0096(14) -0.0170(15)
C9 0.0582(12) 0.0483(11) 0.0595(11) -0.0035(9) -0.0054(9) -0.0062(9)
C10 0.0538(10) 0.0449(10) 0.0440(9) -0.0026(7) -0.0014(8) -0.0083(8)
C11 0.0586(11) 0.0582(12) 0.0484(10) -0.0058(9) -0.0104(9) -0.0090(9)
C12 0.0687(13) 0.0577(12) 0.0472(10) -0.0139(9) -0.0014(9) -0.0124(10)
C13 0.0557(11) 0.0499(10) 0.0493(10) -0.0074(8) 0.0098(8) -0.0054(8)
C14 0.0514(11) 0.0614(12) 0.0547(11) -0.0086(9) -0.0049(9) -0.0030(9)
C15 0.0582(11) 0.0548(11) 0.0469(10) -0.0120(8) -0.0058(8) -0.0073(9)
Cl1 0.0701(4) 0.0708(4) 0.0849(4) -0.0263(3) 0.0134(3) 0.0053(3)
O1 0.0736(11) 0.0666(10) 0.1050(13) -0.0174(9) -0.0293(10) 0.0079(8)
S1 0.0860(4) 0.0446(3) 0.0848(4) 0.0042(3) 0.0183(3) -0.0057(3)
S2 0.0846(4) 0.0537(3) 0.0499(3) -0.0051(2) 0.0123(3) -0.0005(3)

loop_
_atom_type_symbol
_atom_type_description
_atom_type_scat_dispersion_real
_atom_type_scat_dispersion_imag
_atom_type_scat_source
C C 0.0033 0.0016 'International Tables Vol C Tables 4.2.6.8 and 6.1.1.4'
H H 0.0000 0.0000 'International Tables Vol C Tables 4.2.6.8 and 6.1.1.4'
O O 0.0106 0.0060 'International Tables Vol C Tables 4.2.6.8 and 6.1.1.4'
S S 0.1246 0.1234 'International Tables Vol C Tables 4.2.6.8 and 6.1.1.4'
Cl Cl 0.1484 0.1585 'International Tables Vol C Tables 4.2.6.8 and 6.1.1.4'

loop_
_geom_angle_atom_site_label_1
_geom_angle_atom_site_label_2
_geom_angle_atom_site_label_3
_geom_angle
C3 C2 S2 125.77(16)
C3 C2 S1 119.41(16)
S2 C2 S1 114.50(11)
C2 C3 C9 121.38(18)
C2 C3 C4 124.85(19)
C9 C3 C4 113.77(17)
C3 C4 C5 114.05(18)
C6 C5 C4 113.54(19)
C7 C6 C5 111.8(2)
C7 C6 C8 109.9(2)
C5 C6 C8 110.19(19)
C7 C6 S2 110.19(16)
C5 C6 S2 108.15(14)
C8 C6 S2 106.52(16)
O1 C9 C10 121.43(19)
O1 C9 C3 119.87(19)
C10 C9 C3 118.54(17)
C15 C10 C11 118.46(18)
C15 C10 C9 121.71(17)
C11 C10 C9 119.83(17)
C12 C11 C10 121.02(18)
C11 C12 C13 119.01(18)
C14 C13 C12 121.51(18)
C14 C13 Cl1 119.10(16)
C12 C13 Cl1 119.38(15)
C13 C14 C15 118.93(19)
C14 C15 C10 121.07(18)
C2 S1 C1 104.01(12)
C2 S2 C6 101.39(9)

loop_
_geom_bond_atom_site_label_1
_geom_bond_atom_site_label_2
_geom_bond_distance
C1 S1 1.790(3)
C2 C3 1.329(3)
C2 S2 1.755(2)
C2 S1 1.7728(19)
C3 C9 1.503(3)
C3 C4 1.507(3)
C4 C5 1.523(3)
C5 C6 1.523(3)
C6 C7 1.514(3)
C6 C8 1.524(3)
C6 S2 1.831(2)
C9 O1 1.219(3)
C9 C10 1.486(3)
C10 C15 1.388(3)
C10 C11 1.394(3)
C11 C12 1.370(3)
C12 C13 1.378(3)
C13 C14 1.375(3)
C13 Cl1 1.738(2)
C14 C15 1.375(3)
